data_4516058
loop_
_publ_author_name
'Hu, Xing-Mei'
'Zhou, Bei'
'Yang, Chang-Long'
'Lin, Jun'
'Yan, Sheng-Jiao'

_publ_section_title
;
 Site-Selective Reaction of Enaminones and Enamine Esters for the
 Synthesis of Novel Diverse Morphan Derivatives.
;
_journal_issue 6
_journal_name_full 'ACS omega'
_journal_page_first 5994
_journal_page_last 6005
_journal_paper_doi 10.1021/acsomega.8b00726
_journal_volume 3
_journal_year 2018
_chemical_formula_moiety 'C25 H26 F N O4'
_chemical_formula_sum 'C25 H26 F N O4'
_chemical_formula_weight 423.47
_space_group_crystal_system monoclinic
_space_group_IT_number 14
_space_group_name_Hall '-P 2ybc'
_space_group_name_H-M_alt 'P 1 21/c 1'
_atom_sites_solution_hydrogens geom
_atom_sites_solution_primary dual
_audit_creation_date 2017-09-28
_audit_creation_method
;
Olex2 1.2-beta
(compiled 2017.08.10 svn.r3458 for OlexSys, GUI svn.r5381)
;
_cell_angle_alpha 90
_cell_angle_beta 114.965(2)
_cell_angle_gamma 90
_cell_formula_units_Z 4
_cell_length_a 11.1233(11)
_cell_length_b 16.7726(16)
_cell_length_c 12.5093(13)
_cell_measurement_reflns_used 2546
_cell_measurement_temperature 297.15
_cell_measurement_theta_max 24.224
_cell_measurement_theta_min 2.357
_cell_volume 2115.8(4)
_computing_cell_refinement 'SAINT v8.34A (Bruker, 2013)'
_computing_data_reduction 'SAINT v8.34A (Bruker, 2013)'
_computing_molecular_graphics 'Olex2 (Dolomanov et al., 2009)'
_computing_publication_material 'Olex2 (Dolomanov et al., 2009)'
_computing_structure_refinement 'ShelXL (Sheldrick, 2015)'
_computing_structure_solution 'ShelXT (Sheldrick, 2015)'
_diffrn_ambient_temperature 297.15
_diffrn_measured_fraction_theta_full 0.999
_diffrn_measured_fraction_theta_max 0.972
_diffrn_measurement_device_type 'Bruker P4'
_diffrn_measurement_method '\w scan'
_diffrn_radiation_type MoK\a
_diffrn_radiation_wavelength 0.71073
_diffrn_reflns_av_R_equivalents 0.0388
_diffrn_reflns_av_unetI/netI 0.0520
_diffrn_reflns_Laue_measured_fraction_full 0.999
_diffrn_reflns_Laue_measured_fraction_max 0.972
_diffrn_reflns_limit_h_max 12
_diffrn_reflns_limit_h_min -14
_diffrn_reflns_limit_k_max 15
_diffrn_reflns_limit_k_min -21
_diffrn_reflns_limit_l_max 16
_diffrn_reflns_limit_l_min -15
_diffrn_reflns_number 12657
_diffrn_reflns_point_group_measured_fraction_full 0.999
_diffrn_reflns_point_group_measured_fraction_max 0.972
_diffrn_reflns_theta_full 25.242
_diffrn_reflns_theta_max 27.665
_diffrn_reflns_theta_min 3.021
_diffrn_standards_decay_% 1
_diffrn_standards_interval_count 60
_diffrn_standards_number 1
_exptl_absorpt_coefficient_mu 0.095
_exptl_absorpt_correction_T_max 0.7456
_exptl_absorpt_correction_T_min 0.6445
_exptl_absorpt_correction_type multi-scan
_exptl_absorpt_process_details
'SADABS-2014/3 (Bruker,2014/3) was used for absorption correction. wR2(int) was 0.0533 before and 0.0419 after correction. The Ratio of minimum to maximum transmission is 0.8644. The \l/2 correction factor is 0.00150.'
_exptl_crystal_colour colourless
_exptl_crystal_colour_primary colourless
_exptl_crystal_density_diffrn 1.329
_exptl_crystal_description block
_exptl_crystal_F_000 896
_exptl_crystal_size_max 0.2
_exptl_crystal_size_mid 0.2
_exptl_crystal_size_min 0.2
_refine_diff_density_max 0.137
_refine_diff_density_min -0.176
_refine_diff_density_rms 0.039
_refine_ls_extinction_method none
_refine_ls_goodness_of_fit_ref 1.002
_refine_ls_hydrogen_treatment constr
_refine_ls_matrix_type full
_refine_ls_number_parameters 282
_refine_ls_number_reflns 4811
_refine_ls_number_restraints 0
_refine_ls_restrained_S_all 1.002
_refine_ls_R_factor_all 0.0964
_refine_ls_R_factor_gt 0.0486
_refine_ls_shift/su_max 0.000
_refine_ls_shift/su_mean 0.000
_refine_ls_structure_factor_coef Fsqd
_refine_ls_weighting_details 'w=1/[\s^2^(Fo^2^)+(0.0496P)^2^+0.3040P] where P=(Fo^2^+2Fc^2^)/3'
_refine_ls_weighting_scheme calc
_refine_ls_wR_factor_gt 0.1009
_refine_ls_wR_factor_ref 0.1223
_reflns_Friedel_coverage 0.000
_reflns_number_gt 2875
_reflns_number_total 4811
_reflns_threshold_expression 'I > 2\s(I)'
_cod_data_source_file ao8b00726_si_002.cif
_cod_data_source_block hxmxat49
_cod_database_code 4516058
_shelx_shelxl_version_number 2016/6
_shelx_space_group_comment
;
The symmetry employed for this shelxl refinement is uniquely defined
by the following loop, which should always be used as a source of
symmetry information in preference to the above space-group names.
They are only intended as comments.
;
_olex2_refinement_description
;
1. Fixed Uiso
 At 1.2 times of:
  All C(H) groups, All C(H,H) groups
 At 1.5 times of:
  All C(H,H,H) groups
2.a Ternary CH refined with riding coordinates:
 C8(H8), C12(H12)
2.b Secondary CH2 refined with riding coordinates:
 C13(H13A,H13B), C15(H15A,H15B), C16(H16A,H16B), C17(H17A,H17B)
2.c Aromatic/amide H refined with riding coordinates:
 C2(H2), C3(H3), C7(H7), C19(H19), C20(H20), C21(H21), C22(H22), C23(H23),
 C24(H24), C25(H25)
2.d Idealised Me refined as rotating group:
 C10(H10A,H10B,H10C), C11(H11A,H11B,H11C)
;
_olex2_submission_special_instructions 'No special instructions were received'

loop_
_space_group_symop_operation_xyz
'x, y, z'
'-x, y+1/2, -z+1/2'
'-x, -y, -z'
'x, -y-1/2, z-1/2'

loop_
_atom_site_label
_atom_site_type_symbol
_atom_site_fract_x
_atom_site_fract_y
_atom_site_fract_z
_atom_site_U_iso_or_equiv
_atom_site_adp_type
_atom_site_occupancy
_atom_site_site_symmetry_order
_atom_site_calc_flag
_atom_site_refinement_flags_posn
F1 F 0.99411(13) 0.40828(8) 1.01496(14) 0.0838(4) Uani 1 1 d .
O1 O 0.40454(14) 0.52128(7) 0.78509(13) 0.0554(4) Uani 1 1 d .
O2 O 0.21690(13) 0.37783(7) 0.42309(11) 0.0477(3) Uani 1 1 d .
O3 O 0.01904(13) 0.39910(7) 0.44160(12) 0.0495(4) Uani 1 1 d .
O4 O 0.05833(15) 0.32351(10) 0.77443(13) 0.0664(4) Uani 1 1 d .
N1 N 0.30620(14) 0.26756(8) 0.60848(13) 0.0350(3) Uani 1 1 d .
C1 C 0.8607(2) 0.41891(12) 0.9532(2) 0.0537(5) Uani 1 1 d .
C2 C 0.8029(2) 0.39585(12) 0.8380(2) 0.0558(6) Uani 1 1 d .
H2 H 0.853102 0.373597 0.802053 0.067 Uiso 1 1 calc R
C3 C 0.6668(2) 0.40653(11) 0.77573(18) 0.0472(5) Uani 1 1 d .
H3 H 0.625374 0.390974 0.697119 0.057 Uiso 1 1 calc R
C4 C 0.59217(18) 0.44004(10) 0.82922(16) 0.0376(4) Uani 1 1 d .
C5 C 0.44633(19) 0.45684(10) 0.76467(16) 0.0389(4) Uani 1 1 d .
C6 C 0.35667(18) 0.40089(10) 0.68202(15) 0.0350(4) Uani 1 1 d .
C7 C 0.39063(18) 0.32330(10) 0.67553(15) 0.0352(4) Uani 1 1 d .
H7 H 0.478072 0.308229 0.720616 0.042 Uiso 1 1 calc R
C8 C 0.16606(17) 0.28744(10) 0.53891(16) 0.0377(4) Uani 1 1 d .
H8 H 0.130836 0.253285 0.468822 0.045 Uiso 1 1 calc R
C9 C 0.15361(17) 0.37465(10) 0.49926(16) 0.0379(4) Uani 1 1 d .
C10 C 0.2326(3) 0.45451(13) 0.3816(2) 0.0779(8) Uani 1 1 d .
H10A H 0.255536 0.448496 0.316156 0.117 Uiso 1 1 calc GR
H10B H 0.301865 0.482985 0.443870 0.117 Uiso 1 1 calc GR
H10C H 0.151060 0.483704 0.356845 0.117 Uiso 1 1 calc GR
C11 C -0.0609(2) 0.35785(14) 0.3350(2) 0.0690(7) Uani 1 1 d .
H11A H -0.016967 0.357948 0.283396 0.103 Uiso 1 1 calc GR
H11B H -0.145154 0.384063 0.296940 0.103 Uiso 1 1 calc GR
H11C H -0.074228 0.303861 0.353095 0.103 Uiso 1 1 calc GR
C12 C 0.21511(18) 0.42679(10) 0.60926(16) 0.0379(4) Uani 1 1 d .
H12 H 0.215450 0.482238 0.584700 0.046 Uiso 1 1 calc R
C13 C 0.13038(19) 0.42122(11) 0.67863(17) 0.0456(5) Uani 1 1 d .
H13A H 0.178969 0.445259 0.755517 0.055 Uiso 1 1 calc R
H13B H 0.050319 0.452280 0.637909 0.055 Uiso 1 1 calc R
C14 C 0.09153(17) 0.33796(12) 0.69574(17) 0.0439(5) Uani 1 1 d .
C15 C 0.08581(19) 0.27324(11) 0.61040(18) 0.0477(5) Uani 1 1 d .
H15A H -0.006203 0.265487 0.555784 0.057 Uiso 1 1 calc R
H15B H 0.116391 0.224028 0.654296 0.057 Uiso 1 1 calc R
C16 C 0.35249(19) 0.18841(10) 0.59387(17) 0.0409(4) Uani 1 1 d .
H16A H 0.284482 0.149503 0.585273 0.049 Uiso 1 1 calc R
H16B H 0.430943 0.175025 0.664446 0.049 Uiso 1 1 calc R
C17 C 0.38520(19) 0.18287(11) 0.48803(18) 0.0471(5) Uani 1 1 d .
H17A H 0.404532 0.127718 0.477925 0.057 Uiso 1 1 calc R
H17B H 0.307623 0.198520 0.418152 0.057 Uiso 1 1 calc R
C18 C 0.50091(18) 0.23377(10) 0.49694(16) 0.0388(4) Uani 1 1 d .
C19 C 0.4833(2) 0.29893(12) 0.42403(17) 0.0484(5) Uani 1 1 d .
H19 H 0.398229 0.312329 0.369639 0.058 Uiso 1 1 calc R
C20 C 0.5894(2) 0.34436(12) 0.4305(2) 0.0571(6) Uani 1 1 d .
H20 H 0.575511 0.388034 0.380868 0.069 Uiso 1 1 calc R
C21 C 0.7157(2) 0.32517(13) 0.5102(2) 0.0572(6) Uani 1 1 d .
H21 H 0.787512 0.355325 0.513904 0.069 Uiso 1 1 calc R
C22 C 0.7352(2) 0.26136(13) 0.5841(2) 0.0565(6) Uani 1 1 d .
H22 H 0.820310 0.248649 0.638977 0.068 Uiso 1 1 calc R
C23 C 0.62865(19) 0.21591(12) 0.57724(18) 0.0490(5) Uani 1 1 d .
H23 H 0.643054 0.172535 0.627480 0.059 Uiso 1 1 calc R
C24 C 0.6571(2) 0.46312(11) 0.94656(18) 0.0482(5) Uani 1 1 d .
H24 H 0.608739 0.486296 0.983582 0.058 Uiso 1 1 calc R
C25 C 0.7917(2) 0.45230(12) 1.0091(2) 0.0589(6) Uani 1 1 d .
H25 H 0.834332 0.467523 1.087745 0.071 Uiso 1 1 calc R

loop_
_atom_site_aniso_label
_atom_site_aniso_U_11
_atom_site_aniso_U_22
_atom_site_aniso_U_33
_atom_site_aniso_U_23
_atom_site_aniso_U_13
_atom_site_aniso_U_12
F1 0.0469(8) 0.0776(9) 0.1034(12) 0.0042(8) 0.0087(8) 0.0040(7)
O1 0.0588(9) 0.0397(7) 0.0640(10) -0.0125(6) 0.0223(8) 0.0034(6)
O2 0.0618(9) 0.0436(7) 0.0447(8) 0.0052(6) 0.0293(7) 0.0085(6)
O3 0.0427(8) 0.0494(8) 0.0451(8) -0.0051(6) 0.0074(7) 0.0137(6)
O4 0.0602(10) 0.0923(12) 0.0559(10) 0.0066(8) 0.0336(9) -0.0019(8)
N1 0.0327(8) 0.0308(7) 0.0402(9) -0.0016(6) 0.0142(7) 0.0030(6)
C1 0.0378(12) 0.0457(11) 0.0666(15) 0.0012(10) 0.0115(11) -0.0032(9)
C2 0.0482(13) 0.0553(13) 0.0733(17) -0.0043(11) 0.0349(13) -0.0028(10)
C3 0.0471(12) 0.0523(12) 0.0468(12) -0.0048(9) 0.0242(10) -0.0085(9)
C4 0.0418(11) 0.0325(9) 0.0400(11) -0.0015(8) 0.0188(9) -0.0065(8)
C5 0.0469(12) 0.0338(9) 0.0403(11) -0.0002(8) 0.0224(9) -0.0011(8)
C6 0.0376(10) 0.0322(9) 0.0367(10) -0.0001(7) 0.0171(9) 0.0009(7)
C7 0.0339(10) 0.0373(9) 0.0364(10) 0.0017(8) 0.0168(8) 0.0006(8)
C8 0.0338(10) 0.0354(9) 0.0409(11) -0.0044(8) 0.0128(9) 0.0012(8)
C9 0.0356(10) 0.0400(10) 0.0378(11) 0.0011(8) 0.0152(9) 0.0074(8)
C10 0.115(2) 0.0560(14) 0.0893(19) 0.0232(13) 0.0690(19) 0.0129(14)
C11 0.0572(14) 0.0733(15) 0.0519(14) -0.0123(11) -0.0009(12) 0.0139(12)
C12 0.0418(11) 0.0310(9) 0.0405(11) 0.0006(8) 0.0170(9) 0.0049(8)
C13 0.0423(11) 0.0509(11) 0.0446(12) -0.0047(9) 0.0194(10) 0.0093(9)
C14 0.0257(10) 0.0615(13) 0.0443(12) 0.0063(9) 0.0147(9) 0.0076(9)
C15 0.0382(11) 0.0459(11) 0.0610(14) 0.0013(9) 0.0230(10) -0.0004(9)
C16 0.0416(11) 0.0276(9) 0.0550(12) 0.0008(8) 0.0220(10) 0.0031(8)
C17 0.0438(12) 0.0430(11) 0.0552(13) -0.0153(9) 0.0214(10) -0.0021(9)
C18 0.0388(11) 0.0409(10) 0.0399(11) -0.0081(8) 0.0199(9) 0.0041(8)
C19 0.0461(12) 0.0540(12) 0.0411(12) 0.0004(9) 0.0145(10) 0.0091(10)
C20 0.0675(16) 0.0509(12) 0.0580(15) 0.0110(10) 0.0314(13) 0.0038(11)
C21 0.0515(14) 0.0601(14) 0.0697(16) -0.0021(11) 0.0349(13) -0.0052(11)
C22 0.0372(12) 0.0679(14) 0.0627(15) 0.0061(11) 0.0195(11) 0.0048(10)
C23 0.0412(12) 0.0518(12) 0.0537(13) 0.0091(9) 0.0199(11) 0.0088(9)
C24 0.0543(14) 0.0444(11) 0.0476(12) -0.0072(9) 0.0230(11) -0.0034(9)
C25 0.0610(15) 0.0543(13) 0.0471(13) -0.0081(10) 0.0089(12) -0.0061(11)

loop_
_atom_type_symbol
_atom_type_description
_atom_type_scat_dispersion_real
_atom_type_scat_dispersion_imag
_atom_type_scat_source
C C 0.0030 0.0020 'International Tables Vol C Tables 4.2.6.8 and 6.1.1.4'
H H 0.0000 0.0000 'International Tables Vol C Tables 4.2.6.8 and 6.1.1.4'
F F 0.0170 0.0100 'International Tables Vol C Tables 4.2.6.8 and 6.1.1.4'
N N 0.0060 0.0030 'International Tables Vol C Tables 4.2.6.8 and 6.1.1.4'
O O 0.0110 0.0060 'International Tables Vol C Tables 4.2.6.8 and 6.1.1.4'

loop_
_geom_angle_atom_site_label_1
_geom_angle_atom_site_label_2
_geom_angle_atom_site_label_3
_geom_angle
C9 O2 C10 117.07(15)
C9 O3 C11 116.17(14)
C7 N1 C8 120.08(14)
C7 N1 C16 121.39(15)
C16 N1 C8 118.29(14)
C2 C1 F1 118.5(2)
C25 C1 F1 118.6(2)
C25 C1 C2 123.0(2)
C1 C2 H2 120.9
C1 C2 C3 118.16(19)
C3 C2 H2 120.9
C2 C3 H3 119.5
C4 C3 C2 120.91(19)
C4 C3 H3 119.5
C3 C4 C5 123.20(17)
C3 C4 C24 118.21(18)
C24 C4 C5 118.50(17)
O1 C5 C4 117.68(16)
O1 C5 C6 120.51(17)
C6 C5 C4 121.81(15)
C5 C6 C12 118.33(15)
C7 C6 C5 122.55(17)
C7 C6 C12 118.78(16)
N1 C7 C6 124.28(17)
N1 C7 H7 117.9
C6 C7 H7 117.9
N1 C8 H8 108.7
N1 C8 C9 109.71(13)
N1 C8 C15 110.78(15)
C9 C8 H8 108.7
C15 C8 H8 108.7
C15 C8 C9 110.10(14)
O2 C9 O3 111.53(14)
O2 C9 C8 104.67(13)
O2 C9 C12 115.31(15)
O3 C9 C8 111.83(14)
O3 C9 C12 105.52(13)
C12 C9 C8 108.07(14)
O2 C10 H10A 109.5
O2 C10 H10B 109.5
O2 C10 H10C 109.5
H10A C10 H10B 109.5
H10A C10 H10C 109.5
H10B C10 H10C 109.5
O3 C11 H11A 109.5
O3 C11 H11B 109.5
O3 C11 H11C 109.5
H11A C11 H11B 109.5
H11A C11 H11C 109.5
H11B C11 H11C 109.5
C6 C12 C9 109.54(14)
C6 C12 H12 108.7
C6 C12 C13 112.05(15)
C9 C12 H12 108.7
C9 C12 C13 109.11(15)
C13 C12 H12 108.7
C12 C13 H13A 108.6
C12 C13 H13B 108.6
H13A C13 H13B 107.5
C14 C13 C12 114.85(15)
C14 C13 H13A 108.6
C14 C13 H13B 108.6
O4 C14 C13 120.35(18)
O4 C14 C15 119.70(19)
C13 C14 C15 119.85(16)
C8 C15 H15A 108.2
C8 C15 H15B 108.2
C14 C15 C8 116.31(16)
C14 C15 H15A 108.2
C14 C15 H15B 108.2
H15A C15 H15B 107.4
N1 C16 H16A 109.0
N1 C16 H16B 109.0
N1 C16 C17 113.03(15)
H16A C16 H16B 107.8
C17 C16 H16A 109.0
C17 C16 H16B 109.0
C16 C17 H17A 108.7
C16 C17 H17B 108.7
H17A C17 H17B 107.6
C18 C17 C16 114.35(15)
C18 C17 H17A 108.7
C18 C17 H17B 108.7
C19 C18 C17 121.27(18)
C23 C18 C17 120.92(17)
C23 C18 C19 117.80(18)
C18 C19 H19 119.4
C20 C19 C18 121.22(19)
C20 C19 H19 119.4
C19 C20 H20 120.0
C21 C20 C19 120.1(2)
C21 C20 H20 120.0
C20 C21 H21 120.2
C22 C21 C20 119.6(2)
C22 C21 H21 120.2
C21 C22 H22 119.9
C21 C22 C23 120.1(2)
C23 C22 H22 119.9
C18 C23 H23 119.4
C22 C23 C18 121.13(19)
C22 C23 H23 119.4
C4 C24 H24 119.4
C25 C24 C4 121.23(19)
C25 C24 H24 119.4
C1 C25 C24 118.5(2)
C1 C25 H25 120.7
C24 C25 H25 120.7

loop_
_geom_bond_atom_site_label_1
_geom_bond_atom_site_label_2
_geom_bond_distance
F1 C1 1.365(2)
O1 C5 1.245(2)
O2 C9 1.404(2)
O2 C10 1.425(2)
O3 C9 1.420(2)
O3 C11 1.431(2)
O4 C14 1.213(2)
N1 C7 1.340(2)
N1 C8 1.467(2)
N1 C16 1.463(2)
C1 C2 1.363(3)
C1 C25 1.358(3)
C2 H2 0.9300
C2 C3 1.391(3)
C3 H3 0.9300
C3 C4 1.387(3)
C4 C5 1.502(3)
C4 C24 1.390(3)
C5 C6 1.440(2)
C6 C7 1.367(2)
C6 C12 1.512(2)
C7 H7 0.9300
C8 H8 0.9800
C8 C9 1.532(2)
C8 C15 1.526(3)
C9 C12 1.527(3)
C10 H10A 0.9600
C10 H10B 0.9600
C10 H10C 0.9600
C11 H11A 0.9600
C11 H11B 0.9600
C11 H11C 0.9600
C12 H12 0.9800
C12 C13 1.530(2)
C13 H13A 0.9700
C13 H13B 0.9700
C13 C14 1.504(3)
C14 C15 1.505(3)
C15 H15A 0.9700
C15 H15B 0.9700
C16 H16A 0.9700
C16 H16B 0.9700
C16 C17 1.517(3)
C17 H17A 0.9700
C17 H17B 0.9700
C17 C18 1.509(3)
C18 C19 1.383(3)
C18 C23 1.383(3)
C19 H19 0.9300
C19 C20 1.378(3)
C20 H20 0.9300
C20 C21 1.374(3)
C21 H21 0.9300
C21 C22 1.371(3)
C22 H22 0.9300
C22 C23 1.381(3)
C23 H23 0.9300
C24 H24 0.9300
C24 C25 1.378(3)
C25 H25 0.9300

loop_
_geom_torsion_atom_site_label_1
_geom_torsion_atom_site_label_2
_geom_torsion_atom_site_label_3
_geom_torsion_atom_site_label_4
_geom_torsion
F1 C1 C2 C3 179.71(17)
F1 C1 C25 C24 179.90(18)
O1 C5 C6 C7 -165.17(17)
O1 C5 C6 C12 8.0(3)
O2 C9 C12 C6 -60.73(19)
O2 C9 C12 C13 176.28(14)
O3 C9 C12 C6 175.71(13)
O3 C9 C12 C13 52.72(18)
O4 C14 C15 C8 -162.19(17)
N1 C8 C9 O2 64.96(17)
N1 C8 C9 O3 -174.14(14)
N1 C8 C9 C12 -58.43(18)
N1 C8 C15 C14 81.05(19)
N1 C16 C17 C18 65.3(2)
C1 C2 C3 C4 0.3(3)
C2 C1 C25 C24 0.2(3)
C2 C3 C4 C5 176.75(17)
C2 C3 C4 C24 0.4(3)
C3 C4 C5 O1 -137.71(19)
C3 C4 C5 C6 42.4(3)
C3 C4 C24 C25 -0.8(3)
C4 C5 C6 C7 14.7(3)
C4 C5 C6 C12 -172.16(15)
C4 C24 C25 C1 0.5(3)
C5 C4 C24 C25 -177.33(17)
C5 C6 C7 N1 173.00(16)
C5 C6 C12 C9 158.64(15)
C5 C6 C12 C13 -80.13(19)
C6 C12 C13 C14 -74.7(2)
C7 N1 C8 C9 32.2(2)
C7 N1 C8 C15 -89.51(18)
C7 N1 C16 C17 -91.6(2)
C7 C6 C12 C9 -27.9(2)
C7 C6 C12 C13 93.30(19)
C8 N1 C7 C6 -2.2(2)
C8 N1 C16 C17 82.69(19)
C8 C9 C12 C6 55.94(18)
C8 C9 C12 C13 -67.05(18)
C9 C8 C15 C14 -40.5(2)
C9 C12 C13 C14 46.7(2)
C10 O2 C9 O3 65.2(2)
C10 O2 C9 C8 -173.70(18)
C10 O2 C9 C12 -55.1(2)
C11 O3 C9 O2 54.6(2)
C11 O3 C9 C8 -62.2(2)
C11 O3 C9 C12 -179.48(17)
C12 C6 C7 N1 -0.1(3)
C12 C13 C14 O4 159.14(18)
C12 C13 C14 C15 -24.6(2)
C13 C14 C15 C8 21.5(3)
C15 C8 C9 O2 -172.88(14)
C15 C8 C9 O3 -51.98(19)
C15 C8 C9 C12 63.74(19)
C16 N1 C7 C6 172.04(16)
C16 N1 C8 C9 -142.16(15)
C16 N1 C8 C15 96.08(17)
C16 C17 C18 C19 -112.2(2)
C16 C17 C18 C23 68.9(2)
C17 C18 C19 C20 -178.57(17)
C17 C18 C23 C22 178.68(18)
C18 C19 C20 C21 0.2(3)
C19 C18 C23 C22 -0.3(3)
C19 C20 C21 C22 -0.9(3)
C20 C21 C22 C23 1.0(3)
C21 C22 C23 C18 -0.4(3)
C23 C18 C19 C20 0.4(3)
C24 C4 C5 O1 38.6(2)
C24 C4 C5 C6 -141.19(18)
C25 C1 C2 C3 -0.6(3)
